data_7025860
loop_
_publ_author_name
'Crawford, Lynne A.'
'Ieva, Maria'
'McNab, Hamish'
'Parsons, Simon'

_publ_section_title
;
 Structural studies of some push-pull N-arylbenzazoles.
;
_journal_issue 30
_journal_name_full 'Dalton transactions (Cambridge, England : 2003)'
_journal_page_first 7147
_journal_page_last 7152
_journal_paper_doi 10.1039/c0dt00029a
_journal_volume 39
_journal_year 2010
_chemical_formula_moiety 'C18 H12 N2 O2'
_chemical_formula_sum 'C18 H12 N2 O2'
_chemical_formula_weight 288.30
_chemical_name_systematic
; 
 ? 
;
_space_group_IT_number 45
_symmetry_cell_setting orthorhombic
_symmetry_space_group_name_Hall 'I 2 -2c'
_symmetry_space_group_name_H-M 'I b a 2'
_atom_sites_solution_hydrogens difmap
_atom_sites_solution_primary direct
_atom_sites_solution_secondary difmap
_audit_creation_method SHELXL-97
_cell_angle_alpha 90.00
_cell_angle_beta 90.00
_cell_angle_gamma 90.00
_cell_formula_units_Z 8
_cell_length_a 14.333(9)
_cell_length_b 25.751(16)
_cell_length_c 7.859(5)
_cell_measurement_reflns_used 5183
_cell_measurement_temperature 150(2)
_cell_measurement_theta_max 26
_cell_measurement_theta_min 2.5
_cell_volume 2901(3)
_computing_cell_refinement 'Bruker SMART'
_computing_data_collection 'Bruker SMART'
_computing_data_reduction 'Bruker SHELXTL'
_computing_molecular_graphics 'Bruker SHELXTL'
_computing_publication_material 'Bruker SHELXTL'
_computing_structure_refinement 'SHELXL-97 (Sheldrick, 1997)'
_computing_structure_solution 'SHELXS-97 (Sheldrick, 1990)'
_diffrn_ambient_temperature 150(2)
_diffrn_measured_fraction_theta_full 0.999
_diffrn_measured_fraction_theta_max 0.999
_diffrn_measurement_device_type 'CCD area detector'
_diffrn_measurement_method 'phi and omega scans'
_diffrn_radiation_monochromator graphite
_diffrn_radiation_source 'fine-focus sealed tube'
_diffrn_radiation_type MoK\a
_diffrn_radiation_wavelength 0.71073
_diffrn_reflns_av_R_equivalents 0.0346
_diffrn_reflns_av_sigmaI/netI 0.0319
_diffrn_reflns_limit_h_max 17
_diffrn_reflns_limit_h_min -17
_diffrn_reflns_limit_k_max 32
_diffrn_reflns_limit_k_min -31
_diffrn_reflns_limit_l_max 9
_diffrn_reflns_limit_l_min -9
_diffrn_reflns_number 10745
_diffrn_reflns_theta_full 26.38
_diffrn_reflns_theta_max 26.38
_diffrn_reflns_theta_min 1.58
_exptl_absorpt_coefficient_mu 0.088
_exptl_absorpt_correction_T_max 1
_exptl_absorpt_correction_T_min 0.632
_exptl_absorpt_correction_type multi-scan
_exptl_absorpt_process_details sadabs
_exptl_crystal_colour yellow
_exptl_crystal_density_diffrn 1.320
_exptl_crystal_density_method 'not measured'
_exptl_crystal_description block
_exptl_crystal_F_000 1200
_exptl_crystal_size_max 0.6
_exptl_crystal_size_mid 0.3
_exptl_crystal_size_min 0.3
_refine_diff_density_max 0.148
_refine_diff_density_min -0.116
_refine_diff_density_rms 0.029
_refine_ls_abs_structure_details 'Flack H D (1983), Acta Cryst. A39, 876-881'
_refine_ls_abs_structure_Flack 0.5(10)
_refine_ls_extinction_coef 0.0015(2)
_refine_ls_extinction_expression Fc^*^=kFc[1+0.001xFc^2^\l^3^/sin(2\q)]^-1/4^
_refine_ls_extinction_method SHELXL
_refine_ls_goodness_of_fit_ref 0.969
_refine_ls_hydrogen_treatment mixed
_refine_ls_matrix_type full
_refine_ls_number_parameters 248
_refine_ls_number_reflns 2939
_refine_ls_number_restraints 1
_refine_ls_restrained_S_all 0.968
_refine_ls_R_factor_all 0.0337
_refine_ls_R_factor_gt 0.0284
_refine_ls_shift/su_max 0.001
_refine_ls_shift/su_mean 0.000
_refine_ls_structure_factor_coef Fsqd
_refine_ls_weighting_details 'calc w=1/[\s^2^(Fo^2^)+(0.0338P)^2^+0.0000P] where P=(Fo^2^+2Fc^2^)/3'
_refine_ls_weighting_scheme calc
_refine_ls_wR_factor_gt 0.0594
_refine_ls_wR_factor_ref 0.0606
_reflns_number_gt 2596
_reflns_number_total 2939
_reflns_threshold_expression >2sigma(I)
_cod_data_source_file c0dt00029a.txt
_cod_data_source_block 2
_cod_depositor_comments
;
The following automatic conversions were performed:

'_symmetry_cell_setting' value 'Orthorhombic' changed to
'orthorhombic' according to
/home/saulius/struct/CIF-dictionaries/cif_core.dic dictionary named
'cif_core.dic' version 2.4.2 from
2011-04-26.

'_exptl_absorpt_correction_type' value 'multiscan'
changed to 'multi-scan' according to
/home/saulius/struct/CIF-dictionaries/cif_core.dic dictionary named
'cif_core.dic' version 2.4.2 from 2011-04-26.

Automatic conversion script
Id: cif_fix_values 1891 2012-01-12 08:04:46Z andrius 
;
_cod_original_sg_symbol_H-M Iba2
_cod_database_code 7025860

loop_
_symmetry_equiv_pos_as_xyz
'x, y, z'
'-x, -y, z'
'x+1/2, -y+1/2, z'
'-x+1/2, y+1/2, z'
'x+1/2, y+1/2, z+1/2'
'-x+1/2, -y+1/2, z+1/2'
'x+1, -y+1, z+1/2'
'-x+1, y+1, z+1/2'

loop_
_atom_site_label
_atom_site_type_symbol
_atom_site_fract_x
_atom_site_fract_y
_atom_site_fract_z
_atom_site_U_iso_or_equiv
_atom_site_adp_type
_atom_site_occupancy
_atom_site_symmetry_multiplicity
_atom_site_calc_flag
N1 N 0.12389(8) 0.08718(5) 0.89300(15) 0.0313(3) Uani 1 1 d
O1 O 0.12808(8) 0.12522(4) 0.98549(14) 0.0474(3) Uani 1 1 d
O2 O 0.08675(8) 0.04614(4) 0.93281(15) 0.0469(3) Uani 1 1 d
N11 N 0.30280(7) 0.13633(4) 0.82709(14) 0.0248(2) Uani 1 1 d
C21 C 0.33299(8) 0.18766(5) 0.84511(17) 0.0247(3) Uani 1 1 d
C31 C 0.31136(10) 0.23089(5) 0.7461(2) 0.0319(3) Uani 1 1 d
H31 H 0.2686(11) 0.2282(5) 0.6488(19) 0.042(5) Uiso 1 1 d
C41 C 0.35242(11) 0.27747(6) 0.7922(2) 0.0381(4) Uani 1 1 d
H41 H 0.3368(10) 0.3092(6) 0.725(2) 0.039(4) Uiso 1 1 d
C51 C 0.41226(11) 0.28109(6) 0.9319(2) 0.0394(4) Uani 1 1 d
H51 H 0.4414(10) 0.3148(6) 0.958(2) 0.040(4) Uiso 1 1 d
C61 C 0.43266(10) 0.23838(5) 1.0296(2) 0.0341(3) Uani 1 1 d
H61 H 0.4744(11) 0.2412(5) 1.128(2) 0.043(5) Uiso 1 1 d
C71 C 0.39252(8) 0.19051(5) 0.98678(16) 0.0260(3) Uani 1 1 d
C81 C 0.39927(9) 0.13876(5) 1.05717(16) 0.0250(3) Uani 1 1 d
C91 C 0.44944(9) 0.11677(6) 1.19157(18) 0.0299(3) Uani 1 1 d
H91 H 0.4856(11) 0.1402(5) 1.2601(18) 0.033(4) Uiso 1 1 d
C101 C 0.44258(10) 0.06418(6) 1.22149(18) 0.0318(3) Uani 1 1 d
H101 H 0.4755(10) 0.0484(5) 1.318(2) 0.039(4) Uiso 1 1 d
C111 C 0.38678(9) 0.03258(6) 1.11815(17) 0.0294(3) Uani 1 1 d
H111 H 0.3821(9) -0.0043(7) 1.1403(19) 0.034(4) Uiso 1 1 d
C121 C 0.33585(9) 0.05306(5) 0.98345(17) 0.0255(3) Uani 1 1 d
H121 H 0.2977(8) 0.0296(5) 0.9144(17) 0.019(3) Uiso 1 1 d
C131 C 0.34301(8) 0.10631(5) 0.95529(16) 0.0229(3) Uani 1 1 d
C141 C 0.24729(9) 0.11674(5) 0.69213(16) 0.0230(3) Uani 1 1 d
C151 C 0.16346(9) 0.09098(5) 0.72043(16) 0.0255(3) Uani 1 1 d
C161 C 0.11354(10) 0.06817(6) 0.58986(19) 0.0329(3) Uani 1 1 d
H161 H 0.0530(10) 0.0506(5) 0.6125(18) 0.034(4) Uiso 1 1 d
C171 C 0.14571(11) 0.07298(5) 0.42529(19) 0.0336(3) Uani 1 1 d
H171 H 0.1131(11) 0.0578(6) 0.334(3) 0.050(5) Uiso 1 1 d
C181 C 0.22838(10) 0.09905(5) 0.39341(18) 0.0312(3) Uani 1 1 d
H181 H 0.2536(10) 0.1036(6) 0.277(2) 0.036(4) Uiso 1 1 d
C191 C 0.27942(9) 0.12017(5) 0.52585(18) 0.0280(3) Uani 1 1 d
H191 H 0.3387(10) 0.1385(5) 0.5064(19) 0.033(4) Uiso 1 1 d

loop_
_atom_site_aniso_label
_atom_site_aniso_U_11
_atom_site_aniso_U_22
_atom_site_aniso_U_33
_atom_site_aniso_U_23
_atom_site_aniso_U_13
_atom_site_aniso_U_12
N1 0.0266(6) 0.0404(7) 0.0268(7) 0.0026(6) 0.0021(5) 0.0025(5)
O1 0.0511(7) 0.0607(7) 0.0304(6) -0.0149(6) 0.0087(5) -0.0064(5)
O2 0.0454(6) 0.0456(6) 0.0497(7) 0.0130(5) 0.0190(5) -0.0026(5)
N11 0.0279(6) 0.0257(6) 0.0209(6) 0.0015(5) -0.0031(5) -0.0021(4)
C21 0.0233(6) 0.0256(7) 0.0253(7) -0.0007(6) 0.0036(6) 0.0004(5)
C31 0.0349(8) 0.0294(8) 0.0314(8) 0.0011(6) 0.0036(7) 0.0021(6)
C41 0.0461(10) 0.0277(8) 0.0406(9) 0.0017(7) 0.0093(7) 0.0027(7)
C51 0.0416(8) 0.0278(8) 0.0487(10) -0.0086(7) 0.0068(7) -0.0067(7)
C61 0.0319(8) 0.0351(9) 0.0351(8) -0.0094(7) 0.0017(7) -0.0043(6)
C71 0.0237(6) 0.0298(7) 0.0244(7) -0.0050(6) 0.0037(5) 0.0013(5)
C81 0.0211(6) 0.0331(7) 0.0208(7) -0.0038(6) 0.0018(5) 0.0003(5)
C91 0.0237(7) 0.0429(9) 0.0231(7) -0.0041(7) -0.0011(6) 0.0021(6)
C101 0.0268(8) 0.0455(9) 0.0229(8) 0.0052(7) -0.0007(6) 0.0082(6)
C111 0.0303(8) 0.0311(8) 0.0268(7) 0.0046(6) 0.0046(6) 0.0063(6)
C121 0.0249(7) 0.0298(7) 0.0220(7) -0.0021(6) 0.0038(6) -0.0003(5)
C131 0.0219(6) 0.0290(7) 0.0178(6) -0.0011(5) 0.0019(5) 0.0023(5)
C141 0.0248(6) 0.0235(7) 0.0208(7) -0.0003(5) -0.0026(5) 0.0029(5)
C151 0.0277(7) 0.0268(7) 0.0220(7) 0.0010(5) 0.0010(6) 0.0018(6)
C161 0.0303(8) 0.0347(8) 0.0339(9) -0.0015(6) -0.0056(7) -0.0035(6)
C171 0.0378(8) 0.0350(8) 0.0279(8) -0.0063(7) -0.0096(6) 0.0008(6)
C181 0.0391(8) 0.0349(8) 0.0195(7) -0.0009(6) -0.0003(6) 0.0072(6)
C191 0.0285(7) 0.0301(7) 0.0253(7) 0.0011(6) 0.0021(6) 0.0009(6)

loop_
_atom_type_symbol
_atom_type_description
_atom_type_scat_dispersion_real
_atom_type_scat_dispersion_imag
_atom_type_scat_source
C C 0.0033 0.0016 'International Tables Vol C Tables 4.2.6.8 and 6.1.1.4'
H H 0.0000 0.0000 'International Tables Vol C Tables 4.2.6.8 and 6.1.1.4'
N N 0.0061 0.0033 'International Tables Vol C Tables 4.2.6.8 and 6.1.1.4'
O O 0.0106 0.0060 'International Tables Vol C Tables 4.2.6.8 and 6.1.1.4'

loop_
_geom_angle_atom_site_label_1
_geom_angle_atom_site_label_2
_geom_angle_atom_site_label_3
_geom_angle
O1 N1 O2 124.18(13)
O1 N1 C151 118.39(12)
O2 N1 C151 117.40(12)
C131 N11 C21 108.85(11)
C131 N11 C141 125.08(11)
C21 N11 C141 125.84(10)
C31 C21 N11 129.06(13)
C31 C21 C71 122.42(13)
N11 C21 C71 108.52(11)
C41 C31 C21 116.86(15)
C31 C41 C51 121.65(15)
C61 C51 C41 121.15(15)
C51 C61 C71 118.86(15)
C61 C71 C21 119.06(13)
C61 C71 C81 133.72(14)
C21 C71 C81 107.21(11)
C91 C81 C131 118.88(12)
C91 C81 C71 134.19(12)
C131 C81 C71 106.89(12)
C101 C91 C81 119.38(13)
C91 C101 C111 120.85(13)
C121 C111 C101 121.41(14)
C111 C121 C131 117.13(13)
C121 C131 N11 129.06(12)
C121 C131 C81 122.36(12)
N11 C131 C81 108.53(11)
C191 C141 C151 117.87(12)
C191 C141 N11 119.68(12)
C151 C141 N11 122.32(12)
C161 C151 C141 122.10(13)
C161 C151 N1 117.12(12)
C141 C151 N1 120.78(12)
C171 C161 C151 119.02(14)
C161 C171 C181 119.97(14)
C191 C181 C171 120.45(14)
C181 C191 C141 120.52(13)

loop_
_geom_bond_atom_site_label_1
_geom_bond_atom_site_label_2
_geom_bond_distance
N1 O1 1.2214(16)
N1 O2 1.2240(16)
N1 C151 1.473(2)
N11 C131 1.3947(17)
N11 C21 1.3978(17)
N11 C141 1.4187(18)
C21 C31 1.393(2)
C21 C71 1.4047(19)
C31 C41 1.384(2)
C41 C51 1.396(2)
C51 C61 1.373(2)
C61 C71 1.4014(19)
C71 C81 1.4460(19)
C81 C91 1.398(2)
C81 C131 1.4106(19)
C91 C101 1.378(2)
C101 C111 1.401(2)
C111 C121 1.390(2)
C121 C131 1.393(2)
C141 C191 1.3884(19)
C141 C151 1.390(2)
C151 C161 1.382(2)
C161 C171 1.379(2)
C171 C181 1.385(2)
C181 C191 1.384(2)
